data_7034794
loop_
_publ_author_name
'Liu, Jian-Jun'
'Guan, Ying-Fang'
'Chen, Yong'
'Lin, Mei-Jin'
'Huang, Chang-Cang'
'Dai, Wen-Xin'

_publ_section_title
;
 Mixed-metal metallocavitands: a new approach to tune their electrostatic
 potentials for controllable selectivity towards substituted benzene
 derivatives.
;
_journal_issue 20
_journal_name_full 'Dalton transactions (Cambridge, England : 2003)'
_journal_page_first 9370
_journal_page_last 9374
_journal_paper_doi 10.1039/c5dt01147g
_journal_volume 44
_journal_year 2015
_chemical_formula_moiety 'C128 H96 Cl8 Cu0.78 N24 O24 S8 Zn7.22, 13(C4 H9 N O)'
_chemical_formula_sum 'C180 H213 Cl8 Cu0.78 N37 O37 S8 Zn7.22'
_chemical_formula_weight 4548.49
_chemical_name_systematic
; 
 ? 
;
_space_group_IT_number 2
_symmetry_cell_setting triclinic
_symmetry_space_group_name_Hall '-P 1'
_symmetry_space_group_name_H-M 'P -1'
_atom_sites_solution_hydrogens geom
_atom_sites_solution_primary direct
_atom_sites_solution_secondary difmap
_audit_creation_method SHELXL-97
_audit_update_record
;
2014-08-29 deposited with the CCDC.
2015-04-22 downloaded from the CCDC.
;
_cell_angle_alpha 96.31(3)
_cell_angle_beta 101.99(3)
_cell_angle_gamma 90.83(3)
_cell_formula_units_Z 2
_cell_length_a 18.852(4)
_cell_length_b 19.026(4)
_cell_length_c 31.163(6)
_cell_measurement_temperature 113(2)
_cell_volume 10859(4)
_computing_cell_refinement 'CrystalClear (Rigaku Inc., 2007)'
_computing_data_collection 'CrystalClear (Rigaku Inc., 2007)'
_computing_data_reduction 'CrystalClear (Rigaku Inc., 2007)'
_computing_molecular_graphics 'ORTEX (P.McArdle, 1995)'
_computing_publication_material 'SHELXL-97/2 (Sheldrick,1997)'
_computing_structure_refinement 'SHELXL-97 (Sheldrick, 1997)'
_computing_structure_solution 'SHELXS-97 (Sheldrick, 1990)'
_diffrn_ambient_temperature 113(2)
_diffrn_measured_fraction_theta_full 0.961
_diffrn_measured_fraction_theta_max 0.961
_diffrn_radiation_monochromator graphite
_diffrn_radiation_source 'fine-focus sealed tube'
_diffrn_radiation_type MoK\a
_diffrn_radiation_wavelength 0.71073
_diffrn_reflns_av_R_equivalents 0.0774
_diffrn_reflns_av_sigmaI/netI 0.1248
_diffrn_reflns_limit_h_max 24
_diffrn_reflns_limit_h_min -23
_diffrn_reflns_limit_k_max 24
_diffrn_reflns_limit_k_min -24
_diffrn_reflns_limit_l_max 38
_diffrn_reflns_limit_l_min -40
_diffrn_reflns_number 92354
_diffrn_reflns_theta_full 27.51
_diffrn_reflns_theta_max 27.50
_diffrn_reflns_theta_min 3.05
_exptl_absorpt_coefficient_mu 1.108
_exptl_absorpt_correction_T_max 1.0000
_exptl_absorpt_correction_T_min 0.7017
_exptl_absorpt_correction_type multi-scan
_exptl_absorpt_process_details 'CrystalClear (Rigaku Inc., 2007)'
_exptl_crystal_colour black
_exptl_crystal_density_diffrn 1.391
_exptl_crystal_density_method 'not measured'
_exptl_crystal_description plate
_exptl_crystal_F_000 4702
_exptl_crystal_recrystallization_method 'Re-crystallisation from solvent: '
_exptl_crystal_size_max 0.48
_exptl_crystal_size_mid 0.42
_exptl_crystal_size_min 0.08
_platon_squeeze_details
;
SQUEEZE removed about 13 disordered DMA molecules per formula unit. 
This value calculated based upon volume/count_electrons analysis.
;
_refine_diff_density_max 1.795
_refine_diff_density_min -0.936
_refine_diff_density_rms 0.112
_refine_ls_extinction_method none
_refine_ls_goodness_of_fit_ref 1.007
_refine_ls_hydrogen_treatment constr
_refine_ls_matrix_type full
_refine_ls_number_parameters 1765
_refine_ls_number_reflns 48022
_refine_ls_number_restraints 0
_refine_ls_restrained_S_all 1.007
_refine_ls_R_factor_all 0.1156
_refine_ls_R_factor_gt 0.0814
_refine_ls_shift/su_max 0.010
_refine_ls_shift/su_mean 0.000
_refine_ls_structure_factor_coef Fsqd
_refine_ls_weighting_details 'calc w=1/[\s^2^(Fo^2^)+(0.1131P)^2^+0.0000P] where P=(Fo^2^+2Fc^2^)/3'
_refine_ls_weighting_scheme calc
_refine_ls_wR_factor_gt 0.2225
_refine_ls_wR_factor_ref 0.2441
_reflns_number_gt 29850
_reflns_number_total 48022
_reflns_threshold_expression >2sigma(I)
_cod_data_source_file c5dt01147g2.cif
_cod_data_source_block 10%Cu
_cod_depositor_comments
;
The following automatic conversions were performed:

'_exptl_absorpt_correction_type' value 'Multi-scan' changed to
'multi-scan' according to
/usr/data/users/saulius/crontab/automatic-downloads/rss-feeds/RSC/lib/dictionaries/cif_core.dic
dictionary named 'cif_core.dic' version 2.4.2 from 2011-04-26.

Automatic conversion script
Id: cif_fix_values 3271 2015-04-21 07:52:19Z andrius 

 Adding full bibliography for 7034794--7034797.cif.
;
_cod_original_cell_volume 10860(4)
_cod_original_sg_symbol_H-M P-1
_cod_database_code 7034794

loop_
_symmetry_equiv_pos_as_xyz
'x, y, z'
'-x, -y, -z'

loop_
_atom_site_label
_atom_site_type_symbol
_atom_site_fract_x
_atom_site_fract_y
_atom_site_fract_z
_atom_site_U_iso_or_equiv
_atom_site_adp_type
_atom_site_occupancy
_atom_site_symmetry_multiplicity
_atom_site_calc_flag
_atom_site_refinement_flags
Zn1 Zn 0.45170(3) 0.89656(3) 0.73711(2) 0.03615(15) Uani 1 1 d .
Zn2 Zn 0.58784(3) 0.68224(3) 0.73986(2) 0.03035(14) Uani 1 1 d .
Zn3 Zn 0.46574(3) 0.46086(3) 0.747819(19) 0.02830(13) Uani 1 1 d .
Zn4 Zn 0.23434(3) 0.35041(3) 0.749544(19) 0.02906(13) Uani 1 1 d .
Zn5 Zn 0.00737(3) 0.46768(3) 0.74987(2) 0.02983(13) Uani 1 1 d .
Zn6 Zn -0.12983(3) 0.68139(3) 0.75095(2) 0.03228(14) Uani 1 1 d .
Zn7 Zn -0.00061(4) 0.90570(3) 0.75598(2) 0.03867(16) Uani 1 1 d .
Zn8 Zn 0.22831(3) 1.01522(3) 0.74591(2) 0.03606(15) Uani 1 1 d .
S1 S 0.65745(8) 0.76415(7) 0.79029(5) 0.0414(3) Uani 1 1 d .
S2 S 0.61822(7) 0.60377(7) 0.68709(5) 0.0349(3) Uani 1 1 d .
S3 S 0.31672(7) 0.30627(7) 0.80353(5) 0.0363(3) Uani 1 1 d .
S4 S 0.14978(7) 0.28702(8) 0.69591(5) 0.0389(3) Uani 1 1 d .
S5 S -0.16573(8) 0.61735(7) 0.80075(5) 0.0381(3) Uani 1 1 d .
S6 S -0.19927(7) 0.74037(7) 0.69817(5) 0.0354(3) Uani 1 1 d .
S7 S 0.19043(8) 1.07885(8) 0.80379(5) 0.0432(3) Uani 1 1 d .
S8 S 0.28015(7) 1.07214(7) 0.69930(5) 0.0347(3) Uani 1 1 d .
Cl1 Cl 0.15706(10) 0.66701(12) 0.77002(7) 0.0744(6) Uani 1 1 d .
Cl2 Cl 0.54719(15) 0.94055(10) 0.97240(6) 0.0854(7) Uani 1 1 d .
Cl3 Cl -0.05461(9) 0.44192(11) 0.52663(5) 0.0586(4) Uani 1 1 d .
Cl4 Cl 0.49194(10) 0.60057(12) 0.99233(6) 0.0698(5) Uani 1 1 d .
Cl5 Cl 0.0627(2) 0.83362(14) 0.52751(8) 0.1223(12) Uani 1 1 d .
Cl6 Cl 0.07705(9) 0.49533(8) 0.97199(5) 0.0518(4) Uani 1 1 d .
Cl7 Cl 0.34632(9) 0.86899(8) 0.51815(5) 0.0490(4) Uani 1 1 d .
Cl8 Cl 0.1146(4) 0.9578(4) 0.97449(14) 0.262(4) Uani 1 1 d .
N1 N 0.6165(3) 0.8942(2) 0.80694(18) 0.0461(12) Uani 1 1 d .
H1 H 0.6580 0.8937 0.8260 0.055 Uiso 1 1 calc R
N2 N 0.5342(2) 0.8243(2) 0.75063(14) 0.0297(9) Uani 1 1 d .
N3 N 0.5163(2) 0.7593(2) 0.72612(14) 0.0297(9) Uani 1 1 d .
N4 N 0.5731(2) 0.4697(2) 0.67386(14) 0.0312(9) Uani 1 1 d .
H4 H 0.6029 0.4704 0.6556 0.037 Uiso 1 1 calc R
N5 N 0.5338(2) 0.5355(2) 0.73227(13) 0.0262(8) Uani 1 1 d .
N6 N 0.5336(2) 0.6022(2) 0.75697(13) 0.0301(9) Uani 1 1 d .
N7 N 0.4557(2) 0.3403(2) 0.81950(14) 0.0314(9) Uani 1 1 d .
H7 H 0.4542 0.3101 0.8388 0.038 Uiso 1 1 calc R
N8 N 0.3874(2) 0.3976(2) 0.76358(13) 0.0269(8) Uani 1 1 d .
N9 N 0.3167(2) 0.4093(2) 0.73925(13) 0.0252(8) Uani 1 1 d .
N10 N 0.0125(2) 0.3190(2) 0.67869(14) 0.0326(9) Uani 1 1 d .
H10 H 0.0120 0.2793 0.6612 0.039 Uiso 1 1 calc R
N11 N 0.08420(19) 0.3943(2) 0.73488(13) 0.0256(8) Uani 1 1 d .
N12 N 0.1542(2) 0.4135(2) 0.76119(12) 0.0252(8) Uani 1 1 d .
N13 N -0.1089(2) 0.4961(2) 0.82077(14) 0.0310(9) Uani 1 1 d .
H13 H -0.1383 0.5022 0.8393 0.037 Uiso 1 1 calc R
N14 N -0.0661(2) 0.5434(2) 0.76353(14) 0.0304(9) Uani 1 1 d .
N15 N -0.0690(2) 0.5994(2) 0.73652(14) 0.0278(9) Uani 1 1 d .
N16 N -0.1624(2) 0.8682(2) 0.68209(15) 0.0334(10) Uani 1 1 d .
H16 H -0.2027 0.8584 0.6621 0.040 Uiso 1 1 calc R
N17 N -0.0822(2) 0.8247(2) 0.74044(15) 0.0356(10) Uani 1 1 d .
N18 N -0.0628(2) 0.7680(2) 0.76523(15) 0.0346(10) Uani 1 1 d .
N19 N 0.0641(2) 1.0542(2) 0.82503(14) 0.0345(10) Uani 1 1 d .
H19 H 0.0776 1.0944 0.8418 0.041 Uiso 1 1 calc R
N20 N 0.0870(2) 0.9766(2) 0.76563(14) 0.0320(9) Uani 1 1 d .
N21 N 0.1371(2) 0.9564(2) 0.73829(14) 0.0341(10) Uani 1 1 d .
N22 N 0.3988(3) 1.0265(2) 0.67315(14) 0.0377(10) Uani 1 1 d .
H22 H 0.3882 1.0625 0.6577 0.045 Uiso 1 1 calc R
N23 N 0.3652(2) 0.9640(2) 0.72654(14) 0.0326(9) Uani 1 1 d .
N24 N 0.3152(2) 0.9534(2) 0.75336(14) 0.0310(9) Uani 1 1 d .
O1 O 0.5217(2) 0.9657(2) 0.78238(15) 0.0541(12) Uani 1 1 d .
O2 O 0.4131(2) 0.80896(19) 0.69169(12) 0.0387(9) Uani 1 1 d .
O3 O 0.3572(2) 0.6830(2) 0.64920(13) 0.0414(9) Uani 1 1 d .
O4 O 0.49789(19) 0.39329(19) 0.69832(12) 0.0356(8) Uani 1 1 d .
O5 O 0.4615(2) 0.5470(2) 0.79581(12) 0.0386(9) Uani 1 1 d .
O6 O 0.5240(2) 0.6716(2) 0.85643(13) 0.0495(11) Uani 1 1 d .
O7 O 0.53585(19) 0.41155(19) 0.79407(12) 0.0368(8) Uani 1 1 d .
O8 O 0.37343(18) 0.48720(18) 0.70341(12) 0.0324(8) Uani 1 1 d .
O9 O 0.23707(17) 0.4560(2) 0.64063(11) 0.0321(8) Uani 1 1 d .
O10 O -0.06438(19) 0.40238(19) 0.70032(13) 0.0389(9) Uani 1 1 d .
O11 O 0.09982(19) 0.5053(2) 0.79551(12) 0.0376(8) Uani 1 1 d .
O12 O 0.22593(19) 0.5118(2) 0.85944(12) 0.0382(9) Uani 1 1 d .
O13 O -0.0294(2) 0.41573(19) 0.79708(13) 0.0419(9) Uani 1 1 d .
O14 O 0.01687(18) 0.54061(18) 0.70563(12) 0.0326(8) Uani 1 1 d .
O15 O 0.0011(2) 0.62999(19) 0.64462(12) 0.0390(9) Uani 1 1 d .
O16 O -0.0745(3) 0.9573(2) 0.71101(19) 0.0731(16) Uani 1 1 d .
O17 O 0.0369(2) 0.8371(2) 0.80149(14) 0.0511(11) Uani 1 1 d .
O18 O -0.0067(2) 0.7205(2) 0.85723(14) 0.0481(10) Uani 1 1 d .
O19 O -0.0303(3) 0.9716(2) 0.80576(18) 0.0674(14) Uani 1 1 d .
O20 O 0.0567(3) 0.8625(2) 0.71084(15) 0.0544(11) Uani 1 1 d .
O21 O 0.1769(3) 0.9223(2) 0.65686(15) 0.0600(12) Uani 1 1 d .
O22 O 0.4828(2) 0.9422(2) 0.68584(15) 0.0521(11) Uani 1 1 d .
O23 O 0.3924(2) 0.8705(2) 0.78259(13) 0.0422(9) Uani 1 1 d .
O24 O 0.3125(2) 0.9042(3) 0.85167(14) 0.0577(12) Uani 1 1 d .
C1 C 0.6468(4) 1.0047(4) 0.8839(3) 0.064(2) Uani 1 1 d .
H1A H 0.6513 0.9584 0.8927 0.077 Uiso 1 1 calc R
C2 C 0.6727(5) 1.0642(5) 0.9143(3) 0.079(2) Uani 1 1 d .
H2 H 0.6942 1.0585 0.9441 0.095 Uiso 1 1 calc R
C3 C 0.6670(5) 1.1297(4) 0.9011(3) 0.077(2) Uani 1 1 d .
H3 H 0.6858 1.1692 0.9219 0.093 Uiso 1 1 calc R
C4 C 0.6350(4) 1.1415(4) 0.8587(4) 0.085(3) Uani 1 1 d .
H4A H 0.6332 1.1878 0.8499 0.103 Uiso 1 1 calc R
C5 C 0.6061(4) 1.0843(4) 0.8298(3) 0.068(2) Uani 1 1 d .
H5 H 0.5795 1.0911 0.8013 0.081 Uiso 1 1 calc R
C6 C 0.6154(4) 1.0145(4) 0.8420(3) 0.0603(18) Uani 1 1 d .
C7 C 0.5819(4) 0.9548(3) 0.8070(2) 0.0504(16) Uani 1 1 d .
C8 C 0.5933(3) 0.8308(3) 0.77934(18) 0.0366(12) Uani 1 1 d .
C9 C 0.4540(3) 0.7584(3) 0.69681(17) 0.0320(11) Uani 1 1 d .
C10 C 0.4326(3) 0.6890(3) 0.66635(17) 0.0382(12) Uani 1 1 d .
H10A H 0.4584 0.6873 0.6417 0.046 Uiso 1 1 calc R
H10B H 0.4476 0.6485 0.6831 0.046 Uiso 1 1 calc R
C11 C 0.3136(3) 0.6776(3) 0.67945(18) 0.0365(12) Uani 1 1 d .
C12 C 0.3371(3) 0.6705(4) 0.7235(2) 0.0496(16) Uani 1 1 d .
H12 H 0.3876 0.6675 0.7348 0.060 Uiso 1 1 calc R
C13 C 0.2913(3) 0.6676(4) 0.7509(2) 0.0473(15) Uani 1 1 d .
H13A H 0.3094 0.6639 0.7814 0.057 Uiso 1 1 calc R
C14 C 0.2185(3) 0.6700(3) 0.7347(2) 0.0395(13) Uani 1 1 d .
C15 C 0.1930(3) 0.6740(4) 0.6920(3) 0.0582(18) Uani 1 1 d .
H15 H 0.1420 0.6742 0.6813 0.070 Uiso 1 1 calc R
C16 C 0.2389(3) 0.6777(4) 0.6624(2) 0.0518(16) Uani 1 1 d .
H16A H 0.2201 0.6803 0.6319 0.062 Uiso 1 1 calc R
C17 C 0.5442(3) 0.2803(3) 0.64623(19) 0.0423(14) Uani 1 1 d .
H17 H 0.5367 0.2709 0.6743 0.051 Uiso 1 1 calc R
C18 C 0.5525(4) 0.2251(3) 0.6157(2) 0.0523(16) Uani 1 1 d .
H18 H 0.5534 0.1780 0.6232 0.063 Uiso 1 1 calc R
C19 C 0.5597(3) 0.2380(3) 0.5739(2) 0.0512(16) Uani 1 1 d .
H19A H 0.5651 0.2000 0.5525 0.061 Uiso 1 1 calc R
C20 C 0.5587(3) 0.3078(3) 0.5636(2) 0.0486(15) Uani 1 1 d .
H20 H 0.5622 0.3169 0.5347 0.058 Uiso 1 1 calc R
C21 C 0.5527(3) 0.3638(3) 0.59489(18) 0.0369(12) Uani 1 1 d .
H21 H 0.5526 0.4112 0.5880 0.044 Uiso 1 1 calc R
C22 C 0.5467(3) 0.3486(3) 0.63671(16) 0.0291(10) Uani 1 1 d .
C23 C 0.5368(3) 0.4077(3) 0.67256(17) 0.0322(11) Uani 1 1 d .
C24 C 0.5695(3) 0.5321(2) 0.70033(16) 0.0290(10) Uani 1 1 d .
C25 C 0.4951(3) 0.5998(3) 0.78820(16) 0.0309(11) Uani 1 1 d .
C26 C 0.4872(3) 0.6705(3) 0.81271(14) 0.0309(11) Uani 1 1 d .
H26A H 0.5075 0.7083 0.7988 0.037 Uiso 1 1 calc R
H26B H 0.4352 0.6791 0.8115 0.037 Uiso 1 1 calc R
C27 C 0.5271(4) 0.7370(3) 0.88317(19) 0.0456(14) Uani 1 1 d .
C28 C 0.5673(6) 0.7396(4) 0.9252(2) 0.093(3) Uani 1 1 d .
H28 H 0.5916 0.6992 0.9353 0.111 Uiso 1 1 calc R
C29 C 0.5720(6) 0.8027(4) 0.9532(3) 0.095(3) Uani 1 1 d .
H29 H 0.5983 0.8053 0.9829 0.114 Uiso 1 1 calc R
C30 C 0.5385(4) 0.8605(3) 0.9376(2) 0.0599(19) Uani 1 1 d .
C31 C 0.5015(4) 0.8583(3) 0.8958(2) 0.0453(14) Uani 1 1 d .
H31 H 0.4803 0.8998 0.8855 0.054 Uiso 1 1 calc R
C32 C 0.4941(3) 0.7967(3) 0.86799(17) 0.0359(12) Uani 1 1 d .
H32 H 0.4666 0.7949 0.8386 0.043 Uiso 1 1 calc R
C33 C 0.5761(3) 0.3350(3) 0.89666(19) 0.0387(12) Uani 1 1 d .
H33 H 0.5299 0.3348 0.9043 0.046 Uiso 1 1 calc R
C34 C 0.6382(3) 0.3195(3) 0.9266(2) 0.0471(15) Uani 1 1 d .
H34 H 0.6341 0.3073 0.9548 0.057 Uiso 1 1 calc R
C35 C 0.7044(3) 0.3215(3) 0.9162(2) 0.0453(14) Uani 1 1 d .
H35 H 0.7458 0.3118 0.9376 0.054 Uiso 1 1 calc R
C36 C 0.7134(3) 0.3369(3) 0.8767(2) 0.0478(15) Uani 1 1 d .
H36 H 0.7606 0.3382 0.8704 0.057 Uiso 1 1 calc R
C37 C 0.6527(3) 0.3512(3) 0.8446(2) 0.0491(15) Uani 1 1 d .
H37 H 0.6581 0.3609 0.8161 0.059 Uiso 1 1 calc R
C38 C 0.5840(3) 0.3508(3) 0.85534(17) 0.0325(11) Uani 1 1 d .
C39 C 0.5224(3) 0.3694(3) 0.82043(17) 0.0314(11) Uani 1 1 d .
C40 C 0.3891(3) 0.3518(3) 0.79201(16) 0.0310(11) Uani 1 1 d .
C41 C 0.3174(3) 0.4579(3) 0.71065(16) 0.0292(10) Uani 1 1 d .
C42 C 0.2445(3) 0.4771(3) 0.68654(17) 0.0336(11) Uani 1 1 d .
H42A H 0.2060 0.4533 0.6976 0.040 Uiso 1 1 calc R
H42B H 0.2393 0.5289 0.6918 0.040 Uiso 1 1 calc R
C43 C 0.1679(3) 0.4532(3) 0.61553(17) 0.0293(10) Uani 1 1 d .
C44 C 0.1590(3) 0.4279(3) 0.57201(17) 0.0339(11) Uani 1 1 d .
H44 H 0.2000 0.4131 0.5605 0.041 Uiso 1 1 calc R
C45 C 0.0914(3) 0.4233(3) 0.54450(18) 0.0386(12) Uani 1 1 d .
H45 H 0.0856 0.4053 0.5143 0.046 Uiso 1 1 calc R
C46 C 0.0317(3) 0.4453(3) 0.56128(17) 0.0327(11) Uani 1 1 d .
C47 C 0.0400(3) 0.4735(3) 0.60427(18) 0.0391(12) Uani 1 1 d .
H47 H -0.0008 0.4905 0.6152 0.047 Uiso 1 1 calc R
C48 C 0.1086(3) 0.4773(3) 0.63222(18) 0.0339(11) Uani 1 1 d .
H48 H 0.1147 0.4961 0.6623 0.041 Uiso 1 1 calc R
C49 C -0.1835(3) 0.3231(4) 0.6501(2) 0.0556(17) Uani 1 1 d .
H49 H -0.1903 0.3446 0.6779 0.067 Uiso 1 1 calc R
C50 C -0.2420(4) 0.2944(4) 0.6172(3) 0.0592(18) Uani 1 1 d .
H50 H -0.2892 0.2930 0.6235 0.071 Uiso 1 1 calc R
C51 C -0.2328(3) 0.2684(3) 0.5759(2) 0.0512(17) Uani 1 1 d .
H51 H -0.2742 0.2518 0.5539 0.061 Uiso 1 1 calc R
C52 C -0.1655(4) 0.2655(3) 0.5654(2) 0.0539(17) Uani 1 1 d .
H52 H -0.1609 0.2467 0.5367 0.065 Uiso 1 1 calc R
C53 C -0.1020(3) 0.2909(3) 0.5979(2) 0.0473(15) Uani 1 1 d .
H53 H -0.0549 0.2892 0.5916 0.057 Uiso 1 1 calc R
C54 C -0.1134(3) 0.3185(3) 0.64013(18) 0.0384(13) Uani 1 1 d .
C55 C -0.0519(3) 0.3506(3) 0.67450(18) 0.0351(11) Uani 1 1 d .
C56 C 0.0790(3) 0.3388(2) 0.70587(16) 0.0267(10) Uani 1 1 d .
C57 C 0.1540(3) 0.4692(3) 0.79008(16) 0.0335(11) Uani 1 1 d .
C58 C 0.2302(3) 0.4945(3) 0.81550(16) 0.0327(11) Uani 1 1 d .
H58A H 0.2650 0.4565 0.8130 0.039 Uiso 1 1 calc R
H58B H 0.2468 0.5363 0.8035 0.039 Uiso 1 1 calc R
C59 C 0.2922(3) 0.5322(3) 0.88834(18) 0.0402(13) Uani 1 1 d .
C60 C 0.3566(3) 0.5425(3) 0.87644(18) 0.0361(12) Uani 1 1 d .
H60 H 0.3593 0.5348 0.8462 0.043 Uiso 1 1 calc R
C61 C 0.4192(3) 0.5643(3) 0.90852(19) 0.0428(13) Uani 1 1 d .
H61 H 0.4638 0.5725 0.9000 0.051 Uiso 1 1 calc R
C62 C 0.4157(3) 0.5734(4) 0.9510(2) 0.0508(16) Uani 1 1 d .
C63 C 0.3499(4) 0.5642(4) 0.9651(2) 0.0553(17) Uani 1 1 d .
H63 H 0.3476 0.5724 0.9954 0.066 Uiso 1 1 calc R
C64 C 0.2889(3) 0.5428(4) 0.93286(19) 0.0466(15) Uani 1 1 d .
H64 H 0.2439 0.5352 0.9412 0.056 Uiso 1 1 calc R
C65 C -0.0921(3) 0.4165(3) 0.89816(19) 0.0377(12) Uani 1 1 d .
H65 H -0.0965 0.4659 0.9053 0.045 Uiso 1 1 calc R
C66 C -0.0985(3) 0.3697(3) 0.9287(2) 0.0437(13) Uani 1 1 d .
H66 H -0.1066 0.3874 0.9569 0.052 Uiso 1 1 calc R
C67 C -0.0931(3) 0.2979(3) 0.91825(19) 0.0436(14) Uani 1 1 d .
H67 H -0.0993 0.2663 0.9389 0.052 Uiso 1 1 calc R
C68 C -0.0791(4) 0.2722(3) 0.8786(2) 0.0495(15) Uani 1 1 d .
H68 H -0.0733 0.2229 0.8720 0.059 Uiso 1 1 calc R
C69 C -0.0731(3) 0.3186(3) 0.8476(2) 0.0458(14) Uani 1 1 d .
H69 H -0.0648 0.3004 0.8195 0.055 Uiso 1 1 calc R
C70 C -0.0791(3) 0.3904(3) 0.85742(18) 0.0339(11) Uani 1 1 d .
C71 C -0.0705(3) 0.4367(3) 0.82270(17) 0.0305(11) Uani 1 1 d .
C72 C -0.1077(3) 0.5497(2) 0.79269(18) 0.0303(11) Uani 1 1 d .
C73 C -0.0236(3) 0.5924(3) 0.70955(17) 0.0306(11) Uani 1 1 d .
C74 C -0.0196(3) 0.6539(3) 0.68396(17) 0.0355(12) Uani 1 1 d .
H74A H -0.0675 0.6757 0.6775 0.043 Uiso 1 1 calc R
H74B H 0.0163 0.6902 0.7014 0.043 Uiso 1 1 calc R
C75 C 0.0109(3) 0.6811(3) 0.61747(18) 0.0395(13) Uani 1 1 d .
C76 C 0.0375(5) 0.6586(5) 0.5811(3) 0.080(2) Uani 1 1 d .
H76 H 0.0447 0.6096 0.5743 0.096 Uiso 1 1 calc R
C77 C 0.0542(5) 0.7064(5) 0.5541(2) 0.079(3) Uani 1 1 d .
H77 H 0.0752 0.6905 0.5297 0.094 Uiso 1 1 calc R
C78 C 0.0411(6) 0.7753(4) 0.5621(3) 0.084(3) Uani 1 1 d .
C79 C 0.0139(5) 0.7965(4) 0.5986(2) 0.077(3) Uani 1 1 d .
H79 H 0.0051 0.8452 0.6049 0.092 Uiso 1 1 calc R
C80 C -0.0015(4) 0.7498(3) 0.6268(2) 0.0508(16) Uani 1 1 d .
H80 H -0.0202 0.7659 0.6521 0.061 Uiso 1 1 calc R
C81 C -0.1570(4) 1.0515(4) 0.6613(3) 0.0598(18) Uani 1 1 d .
H81 H -0.1353 1.0704 0.6907 0.072 Uiso 1 1 calc R
C82 C -0.1835(4) 1.0972(4) 0.6296(3) 0.072(2) Uani 1 1 d .
H82 H -0.1837 1.1468 0.6377 0.086 Uiso 1 1 calc R
C83 C -0.2092(4) 1.0684(4) 0.5865(3) 0.074(2) Uani 1 1 d .
H83 H -0.2249 1.0992 0.5647 0.089 Uiso 1 1 calc R
C84 C -0.2128(4) 0.9963(4) 0.5740(3) 0.066(2) Uani 1 1 d .
H84 H -0.2313 0.9783 0.5440 0.080 Uiso 1 1 calc R
C85 C -0.1892(3) 0.9492(3) 0.6054(2) 0.0495(15) Uani 1 1 d .
H85 H -0.1911 0.8995 0.5972 0.059 Uiso 1 1 calc R
C86 C -0.1624(3) 0.9789(3) 0.6496(2) 0.0477(15) Uani 1 1 d .
C87 C -0.1310(3) 0.9321(3) 0.6825(2) 0.0487(15) Uani 1 1 d .
C88 C -0.1396(3) 0.8142(3) 0.70944(17) 0.0323(11) Uani 1 1 d .
C89 C -0.0010(3) 0.7809(3) 0.7951(2) 0.0404(13) Uani 1 1 d .
C90 C 0.0249(3) 0.7195(3) 0.82051(19) 0.0395(13) Uani 1 1 d .
H90A H 0.0115 0.6743 0.8012 0.047 Uiso 1 1 calc R
H90B H 0.0784 0.7230 0.8302 0.047 Uiso 1 1 calc R
C91 C 0.0123(3) 0.6636(3) 0.8820(2) 0.0438(14) Uani 1 1 d .
C92 C -0.0167(4) 0.6623(4) 0.9198(2) 0.069(2) Uani 1 1 d .
H92 H -0.0498 0.6969 0.9265 0.083 Uiso 1 1 calc R
C93 C 0.0028(4) 0.6111(4) 0.9473(2) 0.066(2) Uani 1 1 d .
H93 H -0.0150 0.6110 0.9737 0.079 Uiso 1 1 calc R
C94 C 0.0490(3) 0.5594(3) 0.9360(2) 0.0417(13) Uani 1 1 d .
C95 C 0.0758(3) 0.5580(3) 0.89879(17) 0.0404(13) Uani 1 1 d .
H95 H 0.1073 0.5221 0.8918 0.049 Uiso 1 1 calc R
C96 C 0.0561(3) 0.6106(3) 0.87091(17) 0.0343(11) Uani 1 1 d .
H96 H 0.0730 0.6095 0.8442 0.041 Uiso 1 1 calc R
C97 C 0.0071(5) 1.0846(4) 0.9043(3) 0.075(2) Uani 1 1 d .
H97 H 0.0585 1.0882 0.9087 0.090 Uiso 1 1 calc R
C98 C -0.0284(9) 1.1119(5) 0.9396(3) 0.115(5) Uani 1 1 d .
H98 H -0.0046 1.1310 0.9685 0.138 Uiso 1 1 calc R
C99 C -0.1104(8) 1.1047(6) 0.9222(5) 0.111(4) Uani 1 1 d .
H99 H -0.1390 1.1263 0.9414 0.133 Uiso 1 1 calc R
C100 C -0.1429(9) 1.0760(7) 0.8885(6) 0.182(9) Uani 1 1 d .
H100 H -0.1941 1.0693 0.8843 0.218 Uiso 1 1 calc R
C101 C -0.1102(6) 1.0527(6) 0.8559(5) 0.135(5) Uani 1 1 d .
H101 H -0.1377 1.0358 0.8274 0.163 Uiso 1 1 calc R
C102 C -0.0328(5) 1.0539(4) 0.8649(3) 0.084(3) Uani 1 1 d .
C103 C 0.0036(3) 1.0224(3) 0.8301(2) 0.0471(15) Uani 1 1 d .
C104 C 0.1103(3) 1.0298(3) 0.79480(16) 0.0303(10) Uani 1 1 d .
C105 C 0.1161(3) 0.8961(3) 0.71197(17) 0.0375(12) Uani 1 1 d .
C106 C 0.1657(3) 0.8682(3) 0.68305(18) 0.0403(13) Uani 1 1 d .
H10C H 0.2125 0.8560 0.7012 0.048 Uiso 1 1 calc R
H10D H 0.1436 0.8251 0.6639 0.048 Uiso 1 1 calc R
C107 C 0.2191(4) 0.9063(3) 0.6252(2) 0.0487(15) Uani 1 1 d .
C108 C 0.2135(4) 0.9498(4) 0.5924(2) 0.0606(19) Uani 1 1 d .
H108 H 0.1824 0.9886 0.5924 0.073 Uiso 1 1 calc R
C109 C 0.2520(4) 0.9379(4) 0.5599(2) 0.0548(16) Uani 1 1 d .
H109 H 0.2468 0.9677 0.5370 0.066 Uiso 1 1 calc R
C110 C 0.2971(3) 0.8841(3) 0.56028(17) 0.0332(11) Uani 1 1 d .
C111 C 0.3088(3) 0.8430(3) 0.59374(19) 0.0455(14) Uani 1 1 d .
H111 H 0.3429 0.8067 0.5944 0.055 Uiso 1 1 calc R
C112 C 0.2693(3) 0.8552(3) 0.62781(19) 0.0465(14) Uani 1 1 d .
H112 H 0.2778 0.8281 0.6521 0.056 Uiso 1 1 calc R
C113 C 0.56303(18) 1.0090(2) 0.63257(13) 0.067(2) Uani 1 1 d G
H113 H 0.5928 0.9972 0.6592 0.081 Uiso 1 1 calc R
C114 C 0.5943(2) 1.0246(2) 0.59791(15) 0.146(7) Uani 1 1 d G
H114 H 0.6454 1.0235 0.6008 0.176 Uiso 1 1 calc R
C115 C 0.5507(3) 1.04178(17) 0.55901(12) 0.142(7) Uani 1 1 d G
H115 H 0.5721 1.0525 0.5353 0.170 Uiso 1 1 calc R
C116 C 0.4759(3) 1.0433(2) 0.55478(10) 0.103(4) Uani 1 1 d G
H116 H 0.4461 1.0551 0.5282 0.124 Uiso 1 1 calc R
C117 C 0.4447(2) 1.02773(18) 0.58944(9) 0.067(2) Uani 1 1 d G
H117 H 0.3935 1.0288 0.5865 0.080 Uiso 1 1 calc R
C118 C 0.48822(18) 1.01054(12) 0.62834(9) 0.061(2) Uani 1 1 d G
C119 C 0.45579(14) 0.99139(11) 0.66610(8) 0.0447(14) Uani 1 1 d G
C120 C 0.35319(15) 1.01478(14) 0.70155(10) 0.0299(10) Uani 1 1 d G
C121 C 0.33480(17) 0.90337(17) 0.77921(9) 0.0367(12) Uani 1 1 d G
C122 C 0.2791(2) 0.8852(2) 0.80569(11) 0.0389(13) Uani 1 1 d G
H12A H 0.2347 0.9121 0.7974 0.047 Uiso 1 1 calc R
H12B H 0.2657 0.8340 0.8000 0.047 Uiso 1 1 calc R
C123 C 0.2652(3) 0.9176(3) 0.87969(15) 0.0547(17) Uani 1 1 d G
C124 C 0.2956(3) 0.9494(3) 0.92197(17) 0.102(4) Uani 1 1 d G
H124 H 0.3464 0.9600 0.9302 0.122 Uiso 1 1 calc R
C125 C 0.2518(5) 0.9658(3) 0.95217(14) 0.165(8) Uani 1 1 d G
H125 H 0.2726 0.9875 0.9811 0.198 Uiso 1 1 calc R
C126 C 0.1775(5) 0.9503(4) 0.9401(2) 0.144(7) Uani 1 1 d G
C127 C 0.1471(3) 0.9185(4) 0.8978(2) 0.104(4) Uani 1 1 d G
H127 H 0.0964 0.9079 0.8895 0.124 Uiso 1 1 calc R
C128 C 0.1910(3) 0.9021(3) 0.86760(14) 0.064(2) Uani 1 1 d G
H128 H 0.1702 0.8804 0.8387 0.077 Uiso 1 1 calc R

loop_
_atom_site_aniso_label
_atom_site_aniso_U_11
_atom_site_aniso_U_22
_atom_site_aniso_U_33
_atom_site_aniso_U_23
_atom_site_aniso_U_13
_atom_site_aniso_U_12
Zn1 0.0378(3) 0.0292(3) 0.0450(4) 0.0093(3) 0.0136(3) 0.0114(3)
Zn2 0.0304(3) 0.0239(3) 0.0380(3) 0.0050(2) 0.0090(3) 0.0070(2)
Zn3 0.0288(3) 0.0279(3) 0.0300(3) 0.0055(2) 0.0090(2) 0.0032(2)
Zn4 0.0251(3) 0.0294(3) 0.0339(3) 0.0043(2) 0.0083(2) 0.0055(2)
Zn5 0.0288(3) 0.0277(3) 0.0353(3) 0.0040(2) 0.0117(2) 0.0077(2)
Zn6 0.0327(3) 0.0276(3) 0.0401(3) 0.0065(2) 0.0139(3) 0.0070(2)
Zn7 0.0377(3) 0.0303(3) 0.0459(4) 0.0043(3) 0.0042(3) 0.0006(3)
Zn8 0.0345(3) 0.0319(3) 0.0448(4) 0.0073(3) 0.0131(3) 0.0088(3)
S1 0.0359(7) 0.0304(7) 0.0532(9) 0.0012(6) -0.0003(6) 0.0111(6)
S2 0.0360(7) 0.0267(6) 0.0484(8) 0.0051(5) 0.0226(6) 0.0036(5)
S3 0.0314(6) 0.0351(7) 0.0453(8) 0.0151(6) 0.0093(6) 0.0030(5)
S4 0.0299(6) 0.0376(7) 0.0462(8) -0.0073(6) 0.0069(6) 0.0097(6)
S5 0.0393(7) 0.0329(7) 0.0498(8) 0.0104(6) 0.0233(6) 0.0108(6)
S6 0.0315(7) 0.0286(6) 0.0450(8) 0.0059(5) 0.0048(6) 0.0034(5)
S7 0.0375(7) 0.0388(8) 0.0528(9) -0.0081(6) 0.0152(7) -0.0014(6)
S8 0.0358(7) 0.0307(6) 0.0410(7) 0.0114(5) 0.0113(6) 0.0124(5)
Cl1 0.0567(10) 0.0861(14) 0.0893(14) 0.0158(11) 0.0328(10) -0.0004(10)
Cl2 0.153(2) 0.0432(10) 0.0520(11) -0.0069(8) 0.0096(12) 0.0129(11)
Cl3 0.0418(8) 0.0854(13) 0.0436(9) 0.0012(8) 0.0004(7) 0.0089(8)
Cl4 0.0481(9) 0.0997(15) 0.0517(10) -0.0129(10) -0.0005(8) -0.0053(10)
Cl5 0.228(3) 0.0799(16) 0.0638(13) 0.0194(12) 0.0395(17) -0.053(2)
Cl6 0.0655(10) 0.0501(9) 0.0430(8) 0.0133(7) 0.0136(7) 0.0156(7)
Cl7 0.0548(9) 0.0529(9) 0.0414(8) 0.0030(6) 0.0156(7) 0.0085(7)
Cl8 0.354(7) 0.375(8) 0.137(3) 0.127(4) 0.173(4) 0.232(7)
N1 0.040(3) 0.034(3) 0.062(3) -0.002(2) 0.007(2) 0.003(2)
N2 0.040(2) 0.0196(19) 0.032(2) 0.0058(16) 0.0136(19) 0.0080(17)
N3 0.026(2) 0.028(2) 0.037(2) 0.0076(17) 0.0095(18) 0.0111(17)
N4 0.033(2) 0.025(2) 0.038(2) 0.0035(17) 0.0144(19) 0.0053(17)
N5 0.026(2) 0.0236(19) 0.031(2) 0.0072(16) 0.0084(17) 0.0122(16)
N6 0.030(2) 0.032(2) 0.029(2) 0.0054(17) 0.0073(18) 0.0026(18)
N7 0.035(2) 0.033(2) 0.030(2) 0.0086(17) 0.0130(18) 0.0092(18)
N8 0.0233(19) 0.027(2) 0.032(2) 0.0038(16) 0.0073(17) 0.0134(16)
N9 0.0211(18) 0.026(2) 0.032(2) 0.0092(16) 0.0099(16) 0.0056(16)
N10 0.030(2) 0.034(2) 0.033(2) -0.0020(18) 0.0086(18) 0.0092(18)
N11 0.0177(18) 0.0244(19) 0.036(2) 0.0066(16) 0.0067(16) 0.0131(15)
N12 0.031(2) 0.025(2) 0.0191(19) -0.0004(15) 0.0061(16) 0.0019(16)
N13 0.033(2) 0.031(2) 0.032(2) 0.0051(17) 0.0140(18) 0.0091(18)
N14 0.034(2) 0.025(2) 0.036(2) 0.0086(17) 0.0132(19) 0.0100(17)
N15 0.028(2) 0.026(2) 0.036(2) 0.0064(17) 0.0173(18) 0.0028(16)
N16 0.028(2) 0.026(2) 0.045(3) 0.0141(19) 0.0000(19) 0.0034(17)
N17 0.032(2) 0.029(2) 0.045(3) 0.0039(19) 0.006(2) -0.0063(18)
N18 0.026(2) 0.036(2) 0.042(3) 0.0087(19) 0.0058(19) 0.0041(18)
N19 0.041(2) 0.028(2) 0.038(2) 0.0021(18) 0.018(2) 0.0020(19)
N20 0.030(2) 0.024(2) 0.039(2) 0.0038(17) -0.0001(19) 0.0017(17)
N21 0.036(2) 0.032(2) 0.036(2) -0.0017(18) 0.0134(19) 0.0051(19)
N22 0.053(3) 0.030(2) 0.034(2) 0.0118(18) 0.013(2) 0.010(2)
N23 0.039(2) 0.028(2) 0.032(2) 0.0032(17) 0.0089(19) 0.0081(18)
N24 0.033(2) 0.033(2) 0.032(2) 0.0139(18) 0.0125(18) 0.0055(18)
O1 0.048(2) 0.036(2) 0.068(3) -0.004(2) -0.007(2) 0.0168(19)
O2 0.040(2) 0.036(2) 0.037(2) 0.0098(16) -0.0034(17) 0.0129(16)
O3 0.038(2) 0.046(2) 0.037(2) 0.0073(17) -0.0011(17) 0.0100(17)
O4 0.040(2) 0.0314(19) 0.043(2) 0.0053(16) 0.0254(17) 0.0030(16)
O5 0.044(2) 0.037(2) 0.039(2) 0.0084(16) 0.0160(18) -0.0007(17)
O6 0.076(3) 0.027(2) 0.041(2) 0.0009(16) 0.002(2) 0.0128(19)
O7 0.0345(19) 0.036(2) 0.041(2) 0.0174(16) 0.0030(16) 0.0020(16)
O8 0.0319(18) 0.0271(18) 0.038(2) 0.0095(15) 0.0027(16) 0.0037(15)
O9 0.0243(16) 0.052(2) 0.0228(17) 0.0108(15) 0.0070(14) 0.0208(15)
O10 0.0292(18) 0.032(2) 0.050(2) -0.0072(17) 0.0006(17) 0.0081(15)
O11 0.0344(19) 0.041(2) 0.038(2) -0.0041(16) 0.0118(16) 0.0135(16)
O12 0.035(2) 0.047(2) 0.0301(19) -0.0074(16) 0.0070(16) -0.0025(17)
O13 0.049(2) 0.0298(19) 0.055(2) 0.0105(17) 0.028(2) 0.0114(17)
O14 0.0334(18) 0.0310(18) 0.040(2) 0.0042(15) 0.0222(16) 0.0029(15)
O15 0.048(2) 0.033(2) 0.039(2) 0.0039(16) 0.0183(18) 0.0009(17)
O16 0.064(3) 0.044(3) 0.098(4) 0.021(3) -0.018(3) -0.009(2)
O17 0.044(2) 0.046(2) 0.058(3) 0.014(2) -0.004(2) -0.005(2)
O18 0.054(3) 0.046(2) 0.049(2) 0.0115(19) 0.018(2) 0.012(2)
O19 0.059(3) 0.048(3) 0.100(4) -0.015(3) 0.040(3) -0.016(2)
O20 0.063(3) 0.043(2) 0.055(3) -0.010(2) 0.016(2) -0.010(2)
O21 0.084(3) 0.046(3) 0.065(3) 0.011(2) 0.045(3) 0.025(2)
O22 0.062(3) 0.041(2) 0.071(3) 0.031(2) 0.038(2) 0.025(2)
O23 0.038(2) 0.041(2) 0.052(2) 0.0193(18) 0.0119(18) 0.0156(17)
O24 0.057(3) 0.078(3) 0.037(2) 0.010(2) 0.008(2) -0.010(2)
C1 0.062(4) 0.045(4) 0.077(5) -0.011(4) 0.005(4) -0.008(3)
C2 0.097(6) 0.069(5) 0.067(5) -0.005(4) 0.011(5) 0.003(5)
C3 0.077(5) 0.047(4) 0.103(7) -0.020(4) 0.022(5) 0.008(4)
C4 0.066(5) 0.050(5) 0.126(8) -0.021(5) 0.002(5) 0.020(4)
C5 0.049(4) 0.042(4) 0.103(6) -0.008(4) 0.003(4) 0.003(3)
C6 0.048(4) 0.058(4) 0.074(5) 0.005(4) 0.012(4) 0.002(3)
C7 0.062(4) 0.031(3) 0.061(4) -0.009(3) 0.026(3) 0.001(3)
C8 0.042(3) 0.028(3) 0.040(3) 0.000(2) 0.009(3) 0.006(2)
C9 0.035(3) 0.031(3) 0.033(3) 0.012(2) 0.008(2) 0.015(2)
C10 0.039(3) 0.045(3) 0.029(3) 0.005(2) 0.003(2) 0.005(2)
C11 0.023(2) 0.047(3) 0.040(3) 0.003(2) 0.006(2) 0.007(2)
C12 0.031(3) 0.062(4) 0.054(4) 0.018(3) -0.002(3) 0.004(3)
C13 0.044(3) 0.061(4) 0.037(3) 0.007(3) 0.009(3) -0.010(3)
C14 0.043(3) 0.035(3) 0.044(3) 0.003(2) 0.019(3) 0.007(2)
C15 0.028(3) 0.056(4) 0.088(6) 0.006(4) 0.007(3) 0.008(3)
C16 0.035(3) 0.058(4) 0.055(4) 0.000(3) -0.004(3) 0.008(3)
C17 0.067(4) 0.026(3) 0.042(3) 0.004(2) 0.028(3) 0.012(3)
C18 0.072(4) 0.035(3) 0.056(4) -0.004(3) 0.031(3) 0.002(3)
C19 0.055(4) 0.037(3) 0.062(4) -0.010(3) 0.020(3) 0.004(3)
C20 0.046(3) 0.051(4) 0.055(4) -0.005(3) 0.030(3) 0.006(3)
C21 0.027(3) 0.045(3) 0.036(3) -0.005(2) 0.006(2) 0.004(2)
C22 0.029(2) 0.027(2) 0.035(3) 0.003(2) 0.015(2) 0.005(2)
C23 0.035(3) 0.030(3) 0.032(3) 0.003(2) 0.008(2) 0.009(2)
C24 0.035(3) 0.022(2) 0.031(3) 0.0031(19) 0.008(2) 0.010(2)
C25 0.036(3) 0.033(3) 0.024(2) 0.009(2) 0.006(2) 0.008(2)
C26 0.048(3) 0.029(3) 0.016(2) -0.0019(18) 0.010(2) 0.006(2)
C27 0.060(4) 0.034(3) 0.036(3) -0.009(2) 0.001(3) 0.001(3)
C28 0.152(9) 0.055(5) 0.047(4) -0.001(3) -0.035(5) 0.043(5)
C29 0.164(10) 0.048(4) 0.047(4) -0.016(3) -0.026(5) 0.021(5)
C30 0.079(5) 0.034(3) 0.059(4) -0.009(3) 0.003(4) 0.013(3)
C31 0.067(4) 0.022(3) 0.049(4) 0.005(2) 0.017(3) 0.005(3)
C32 0.044(3) 0.036(3) 0.024(3) -0.003(2) 0.002(2) 0.009(2)
C33 0.030(3) 0.043(3) 0.043(3) 0.005(2) 0.008(2) 0.007(2)
C34 0.057(4) 0.042(3) 0.036(3) 0.000(2) -0.002(3) 0.011(3)
C35 0.034(3) 0.046(3) 0.049(4) 0.003(3) -0.007(3) 0.004(3)
C36 0.029(3) 0.047(3) 0.069(4) 0.021(3) 0.006(3) 0.003(3)
C37 0.039(3) 0.053(4) 0.058(4) 0.023(3) 0.006(3) 0.007(3)
C38 0.034(3) 0.027(2) 0.035(3) 0.017(2) -0.002(2) 0.010(2)
C39 0.024(2) 0.032(3) 0.035(3) 0.004(2) 0.000(2) 0.005(2)
C40 0.029(2) 0.035(3) 0.030(3) 0.004(2) 0.008(2) 0.007(2)
C41 0.023(2) 0.036(3) 0.026(2) 0.004(2) 0.000(2) 0.006(2)
C42 0.033(3) 0.031(3) 0.037(3) -0.001(2) 0.011(2) 0.017(2)
C43 0.027(2) 0.029(2) 0.034(3) 0.006(2) 0.009(2) 0.005(2)
C44 0.037(3) 0.036(3) 0.035(3) 0.009(2) 0.017(2) 0.020(2)
C45 0.042(3) 0.044(3) 0.032(3) 0.006(2) 0.011(2) 0.011(2)
C46 0.027(2) 0.038(3) 0.032(3) 0.002(2) 0.004(2) 0.007(2)
C47 0.037(3) 0.043(3) 0.039(3) 0.004(2) 0.014(2) 0.012(2)
C48 0.031(3) 0.036(3) 0.033(3) 0.003(2) 0.003(2) 0.012(2)
C49 0.035(3) 0.053(4) 0.072(5) 0.003(3) -0.004(3) 0.009(3)
C50 0.041(4) 0.048(4) 0.081(5) 0.002(4) -0.002(4) 0.007(3)
C51 0.033(3) 0.042(3) 0.068(4) 0.005(3) -0.015(3) 0.002(3)
C52 0.068(4) 0.037(3) 0.046(4) -0.007(3) -0.006(3) 0.007(3)
C53 0.042(3) 0.041(3) 0.051(4) 0.009(3) -0.009(3) 0.002(3)
C54 0.038(3) 0.032(3) 0.037(3) 0.002(2) -0.011(2) 0.001(2)
C55 0.032(3) 0.035(3) 0.041(3) 0.005(2) 0.012(2) 0.008(2)
C56 0.025(2) 0.026(2) 0.029(2) 0.0006(19) 0.007(2) -0.0021(19)
C57 0.040(3) 0.040(3) 0.024(2) 0.006(2) 0.012(2) 0.004(2)
C58 0.034(3) 0.032(3) 0.032(3) -0.009(2) 0.013(2) -0.001(2)
C59 0.044(3) 0.041(3) 0.035(3) -0.016(2) 0.017(3) -0.001(3)
C60 0.037(3) 0.034(3) 0.037(3) -0.001(2) 0.008(2) 0.001(2)
C61 0.035(3) 0.056(4) 0.038(3) -0.001(3) 0.012(2) -0.003(3)
C62 0.043(3) 0.055(4) 0.045(4) -0.011(3) -0.003(3) -0.009(3)
C63 0.051(4) 0.078(5) 0.034(3) -0.006(3) 0.009(3) -0.011(3)
C64 0.035(3) 0.068(4) 0.038(3) 0.000(3) 0.014(3) -0.002(3)
C65 0.031(3) 0.035(3) 0.044(3) 0.007(2) 0.001(2) 0.001(2)
C66 0.046(3) 0.047(3) 0.041(3) 0.010(3) 0.014(3) 0.003(3)
C67 0.047(3) 0.049(3) 0.041(3) 0.010(3) 0.018(3) 0.021(3)
C68 0.068(4) 0.035(3) 0.048(4) 0.013(3) 0.012(3) 0.020(3)
C69 0.051(3) 0.030(3) 0.064(4) 0.016(3) 0.023(3) 0.010(3)
C70 0.029(3) 0.029(3) 0.044(3) 0.001(2) 0.009(2) 0.005(2)
C71 0.028(2) 0.031(3) 0.034(3) 0.005(2) 0.010(2) 0.004(2)
C72 0.024(2) 0.018(2) 0.053(3) 0.014(2) 0.012(2) 0.0027(18)
C73 0.029(2) 0.030(3) 0.035(3) 0.003(2) 0.014(2) 0.000(2)
C74 0.046(3) 0.036(3) 0.031(3) 0.009(2) 0.021(2) 0.005(2)
C75 0.045(3) 0.049(3) 0.030(3) 0.011(2) 0.017(2) -0.002(3)
C76 0.111(7) 0.076(6) 0.068(5) 0.021(4) 0.050(5) 0.006(5)
C77 0.126(7) 0.076(6) 0.050(4) 0.017(4) 0.049(5) -0.002(5)
C78 0.136(8) 0.060(5) 0.053(4) 0.015(4) 0.009(5) -0.043(5)
C79 0.162(9) 0.036(4) 0.033(3) 0.006(3) 0.022(4) -0.013(4)
C80 0.086(5) 0.031(3) 0.037(3) 0.005(2) 0.016(3) -0.007(3)
C81 0.059(4) 0.043(4) 0.075(5) 0.015(3) 0.003(4) -0.005(3)
C82 0.078(5) 0.047(4) 0.082(6) 0.025(4) -0.009(5) 0.011(4)
C83 0.062(5) 0.058(5) 0.111(7) 0.045(5) 0.017(5) 0.010(4)
C84 0.073(5) 0.067(5) 0.063(5) 0.033(4) 0.012(4) 0.000(4)
C85 0.044(3) 0.045(4) 0.064(4) 0.017(3) 0.017(3) 0.007(3)
C86 0.030(3) 0.042(3) 0.071(4) 0.015(3) 0.005(3) 0.008(2)
C87 0.041(3) 0.043(3) 0.063(4) 0.016(3) 0.008(3) 0.004(3)
C88 0.030(3) 0.033(3) 0.039(3) 0.014(2) 0.013(2) 0.018(2)
C89 0.046(3) 0.029(3) 0.049(3) 0.009(2) 0.017(3) -0.001(2)
C90 0.037(3) 0.041(3) 0.040(3) 0.011(2) 0.005(2) 0.003(2)
C91 0.040(3) 0.044(3) 0.048(3) -0.001(3) 0.016(3) 0.007(3)
C92 0.088(5) 0.067(5) 0.072(5) 0.031(4) 0.049(4) 0.051(4)
C93 0.086(5) 0.078(5) 0.049(4) 0.025(4) 0.037(4) 0.020(4)
C94 0.034(3) 0.047(3) 0.046(3) 0.012(3) 0.010(3) 0.014(2)
C95 0.049(3) 0.043(3) 0.032(3) 0.008(2) 0.012(3) 0.017(3)
C96 0.041(3) 0.035(3) 0.033(3) 0.010(2) 0.016(2) 0.010(2)
C97 0.122(7) 0.043(4) 0.085(6) 0.027(4) 0.067(5) 0.010(4)
C98 0.234(15) 0.048(5) 0.074(6) -0.004(4) 0.065(8) 0.012(7)
C99 0.131(10) 0.079(8) 0.152(11) 0.016(7) 0.093(9) 0.018(7)
C100 0.177(14) 0.124(11) 0.261(19) -0.106(12) 0.159(14) -0.079(11)
C101 0.100(7) 0.107(8) 0.213(13) -0.069(9) 0.111(8) -0.021(6)
C102 0.098(6) 0.049(4) 0.121(7) -0.020(5) 0.079(6) -0.012(4)
C103 0.038(3) 0.044(3) 0.059(4) -0.003(3) 0.015(3) 0.001(3)
C104 0.036(3) 0.027(2) 0.027(2) -0.0032(19) 0.007(2) 0.004(2)
C105 0.050(3) 0.034(3) 0.031(3) 0.003(2) 0.012(2) 0.011(3)
C106 0.057(4) 0.031(3) 0.032(3) 0.000(2) 0.008(3) 0.006(3)
C107 0.055(4) 0.050(4) 0.043(3) 0.009(3) 0.011(3) 0.012(3)
C108 0.080(5) 0.049(4) 0.069(5) 0.021(3) 0.043(4) 0.036(3)
C109 0.061(4) 0.051(4) 0.059(4) 0.017(3) 0.020(3) 0.015(3)
C110 0.033(3) 0.033(3) 0.033(3) -0.009(2) 0.014(2) 0.010(2)
C111 0.048(3) 0.048(3) 0.044(3) 0.010(3) 0.014(3) 0.018(3)
C112 0.059(4) 0.046(3) 0.036(3) 0.005(3) 0.013(3) 0.018(3)
C113 0.067(4) 0.052(4) 0.105(6) 0.019(4) 0.063(4) 0.018(3)
C114 0.164(11) 0.043(5) 0.287(17) -0.019(8) 0.193(13) -0.010(6)
C115 0.30(2) 0.051(6) 0.124(9) -0.008(6) 0.155(12) 0.012(8)
C116 0.218(13) 0.046(4) 0.064(5) -0.004(4) 0.078(7) -0.003(6)
C117 0.123(7) 0.033(3) 0.050(4) -0.002(3) 0.036(4) 0.007(4)
C118 0.103(6) 0.032(3) 0.068(4) 0.021(3) 0.054(4) 0.021(3)
C119 0.056(4) 0.032(3) 0.056(4) 0.010(3) 0.030(3) 0.010(3)
C120 0.030(2) 0.026(2) 0.035(3) 0.006(2) 0.006(2) -0.001(2)
C121 0.026(3) 0.036(3) 0.046(3) 0.006(2) 0.001(2) 0.000(2)
C122 0.044(3) 0.047(3) 0.027(3) 0.018(2) 0.005(2) 0.003(3)
C123 0.086(5) 0.050(4) 0.038(3) 0.013(3) 0.032(3) 0.000(3)
C124 0.153(10) 0.094(7) 0.061(5) 0.015(5) 0.027(6) -0.027(7)
C125 0.39(3) 0.070(7) 0.073(7) 0.021(5) 0.121(12) 0.035(11)
C126 0.246(18) 0.127(11) 0.104(9) 0.065(8) 0.107(11) 0.111(11)
C127 0.107(7) 0.162(10) 0.077(6) 0.081(7) 0.061(6) 0.068(7)
C128 0.064(4) 0.077(5) 0.064(5) 0.031(4) 0.031(4) 0.034(4)

loop_
_atom_type_symbol
_atom_type_description
_atom_type_scat_dispersion_real
_atom_type_scat_dispersion_imag
_atom_type_scat_source
C C 0.0033 0.0016 'International Tables Vol C Tables 4.2.6.8 and 6.1.1.4'
H H 0.0000 0.0000 'International Tables Vol C Tables 4.2.6.8 and 6.1.1.4'
N N 0.0061 0.0033 'International Tables Vol C Tables 4.2.6.8 and 6.1.1.4'
O O 0.0106 0.0060 'International Tables Vol C Tables 4.2.6.8 and 6.1.1.4'
S S 0.1246 0.1234 'International Tables Vol C Tables 4.2.6.8 and 6.1.1.4'
Cl Cl 0.1484 0.1585 'International Tables Vol C Tables 4.2.6.8 and 6.1.1.4'
Zn Zn 0.2839 1.4301 'International Tables Vol C Tables 4.2.6.8 and 6.1.1.4'
Cu Cu 0.3201 1.2651 'International Tables Vol C Tables 4.2.6.8 and 6.1.1.4'

loop_
_geom_angle_atom_site_label_1
_geom_angle_atom_site_label_2
_geom_angle_atom_site_label_3
_geom_angle
O1 Zn1 O23 93.84(19)
O1 Zn1 O2 160.72(16)
O23 Zn1 O2 94.38(16)
O1 Zn1 O22 90.0(2)
O23 Zn1 O22 161.77(15)
O2 Zn1 O22 87.59(17)
O1 Zn1 N23 96.78(17)
O23 Zn1 N23 77.82(16)
O2 Zn1 N23 101.99(16)
O22 Zn1 N23 84.04(16)
O1 Zn1 N2 84.46(16)
O23 Zn1 N2 97.81(15)
O2 Zn1 N2 77.16(15)
O22 Zn1 N2 100.30(16)
N23 Zn1 N2 175.50(17)
N6 Zn2 N3 107.03(17)
N6 Zn2 S2 87.45(13)
N3 Zn2 S2 123.17(13)
N6 Zn2 S1 122.80(13)
N3 Zn2 S1 87.25(13)
S2 Zn2 S1 130.46(6)
O7 Zn3 N8 84.08(15)
O7 Zn3 N5 101.84(15)
N8 Zn3 N5 171.85(15)
O7 Zn3 O8 162.95(14)
N8 Zn3 O8 79.18(15)
N5 Zn3 O8 95.14(14)
O7 Zn3 O4 88.62(16)
N8 Zn3 O4 100.56(15)
N5 Zn3 O4 85.30(15)
O8 Zn3 O4 91.24(15)
O7 Zn3 O5 90.16(15)
N8 Zn3 O5 96.76(15)
N5 Zn3 O5 77.78(15)
O8 Zn3 O5 94.99(15)
O4 Zn3 O5 162.41(14)
N9 Zn4 N12 109.45(16)
N9 Zn4 S4 125.43(13)
N12 Zn4 S4 87.25(12)
N9 Zn4 S3 86.88(12)
N12 Zn4 S3 124.03(12)
S4 Zn4 S3 126.65(6)
O11 Zn5 O13 91.06(16)
O11 Zn5 N14 100.73(16)
O13 Zn5 N14 83.99(15)
O11 Zn5 O14 94.69(15)
O13 Zn5 O14 161.52(14)
N14 Zn5 O14 77.69(15)
O11 Zn5 O10 161.40(14)
O13 Zn5 O10 88.87(16)
N14 Zn5 O10 97.76(16)
O14 Zn5 O10 91.17(15)
O11 Zn5 N11 78.44(15)
O13 Zn5 N11 98.33(15)
N14 Zn5 N11 177.53(16)
O14 Zn5 N11 100.02(14)
O10 Zn5 N11 83.17(15)
N18 Zn6 N15 106.48(17)
N18 Zn6 S5 126.10(14)
N15 Zn6 S5 87.45(12)
N18 Zn6 S6 86.64(13)
N15 Zn6 S6 123.10(13)
S5 Zn6 S6 128.86(6)
O20 Zn7 O17 94.28(19)
O20 Zn7 O19 161.78(17)
O17 Zn7 O19 88.5(2)
O20 Zn7 N20 77.78(18)
O17 Zn7 N20 101.49(16)
O19 Zn7 N20 84.01(18)
O20 Zn7 O16 95.9(2)
O17 Zn7 O16 158.99(19)
O19 Zn7 O16 87.6(2)
N20 Zn7 O16 98.62(18)
O20 Zn7 N17 94.37(18)
O17 Zn7 N17 77.78(17)
O19 Zn7 N17 103.82(18)
N20 Zn7 N17 172.08(18)
O16 Zn7 N17 83.13(18)
N21 Zn8 N24 110.29(18)
N21 Zn8 S8 133.69(14)
N24 Zn8 S8 87.34(12)
N21 Zn8 S7 85.93(13)
N24 Zn8 S7 123.86(13)
S8 Zn8 S7 120.04(6)
C8 S1 Zn2 92.60(19)
C24 S2 Zn2 94.01(17)
C40 S3 Zn4 93.35(18)
C56 S4 Zn4 94.08(17)
C72 S5 Zn6 93.53(17)
C88 S6 Zn6 93.23(17)
C104 S7 Zn8 93.01(18)
C120 S8 Zn8 93.93(9)
C7 N1 C8 126.5(5)
C8 N2 N3 117.9(4)
C8 N2 Zn1 129.6(4)
N3 N2 Zn1 112.2(3)
C9 N3 N2 113.1(4)
C9 N3 Zn2 130.8(4)
N2 N3 Zn2 116.1(3)
C23 N4 C24 128.1(4)
C24 N5 N6 116.6(4)
C24 N5 Zn3 129.7(3)
N6 N5 Zn3 113.1(3)
C25 N6 N5 111.6(4)
C25 N6 Zn2 131.4(4)
N5 N6 Zn2 117.0(3)
C39 N7 C40 128.8(4)
C40 N8 N9 114.5(4)
C40 N8 Zn3 133.5(3)
N9 N8 Zn3 112.0(3)
C41 N9 N8 112.5(4)
C41 N9 Zn4 130.2(3)
N8 N9 Zn4 117.2(3)
C55 N10 C56 130.6(5)
C56 N11 N12 117.1(4)
C56 N11 Zn5 132.1(3)
N12 N11 Zn5 110.7(3)
C57 N12 N11 112.8(4)
C57 N12 Zn4 131.5(4)
N11 N12 Zn4 115.6(3)
C71 N13 C72 128.3(4)
C72 N14 N15 115.5(4)
C72 N14 Zn5 132.3(3)
N15 N14 Zn5 112.2(3)
C73 N15 N14 113.0(4)
C73 N15 Zn6 130.3(3)
N14 N15 Zn6 116.0(3)
C87 N16 C88 129.1(5)
C88 N17 N18 115.9(4)
C88 N17 Zn7 132.2(4)
N18 N17 Zn7 111.2(3)
C89 N18 N17 112.9(4)
C89 N18 Zn6 130.1(4)
N17 N18 Zn6 117.0(3)
C103 N19 C104 127.1(5)
C104 N20 N21 113.3(4)
C104 N20 Zn7 133.2(4)
N21 N20 Zn7 112.8(3)
C105 N21 N20 112.5(4)
C105 N21 Zn8 129.0(4)
N20 N21 Zn8 118.4(3)
C119 N22 C120 129.0(4)
C120 N23 N24 117.3(4)
C120 N23 Zn1 130.5(3)
N24 N23 Zn1 112.2(3)
C121 N24 N23 112.2(4)
C121 N24 Zn8 131.7(3)
N23 N24 Zn8 116.1(3)
C7 O1 Zn1 129.9(4)
C9 O2 Zn1 111.6(3)
C11 O3 C10 116.3(4)
C23 O4 Zn3 128.3(3)
C25 O5 Zn3 110.1(3)
C26 O6 C27 116.1(4)
C39 O7 Zn3 129.9(3)
C41 O8 Zn3 110.5(3)
C43 O9 C42 116.3(4)
C55 O10 Zn5 130.1(3)
C57 O11 Zn5 110.9(3)
C58 O12 C59 115.0(4)
C71 O13 Zn5 129.8(3)
C73 O14 Zn5 111.8(3)
C75 O15 C74 116.5(4)
C87 O16 Zn7 129.6(4)
C89 O17 Zn7 112.4(4)
C90 O18 C91 113.6(4)
C103 O19 Zn7 129.9(4)
C105 O20 Zn7 113.9(3)
C107 O21 C106 117.2(5)
C119 O22 Zn1 129.2(3)
C121 O23 Zn1 111.4(2)
C123 O24 C122 115.7(4)
C6 C1 C2 118.8(8)
C3 C2 C1 119.8(8)
C2 C3 C4 122.8(8)
C5 C4 C3 117.6(9)
C4 C5 C6 120.7(8)
C1 C6 C5 120.0(7)
C1 C6 C7 123.5(7)
C5 C6 C7 116.2(7)
O1 C7 N1 126.1(6)
O1 C7 C6 117.1(6)
N1 C7 C6 116.7(6)
N2 C8 N1 123.1(5)
N2 C8 S1 126.1(4)
N1 C8 S1 110.8(4)
O2 C9 N3 125.6(5)
O2 C9 C10 118.2(5)
N3 C9 C10 116.2(4)
O3 C10 C9 111.4(4)
C12 C11 O3 126.1(5)
C12 C11 C16 118.4(6)
O3 C11 C16 115.5(5)
C13 C12 C11 122.4(5)
C12 C13 C14 119.3(6)
C15 C14 C13 120.4(6)
C15 C14 Cl1 119.1(5)
C13 C14 Cl1 120.4(5)
C14 C15 C16 122.0(6)
C15 C16 C11 117.4(6)
C22 C17 C18 120.7(5)
C17 C18 C19 120.0(6)
C18 C19 C20 119.1(6)
C21 C20 C19 120.9(6)
C20 C21 C22 118.2(6)
C17 C22 C21 121.0(5)
C17 C22 C23 117.7(4)
C21 C22 C23 121.1(5)
O4 C23 N4 126.2(5)
O4 C23 C22 117.2(5)
N4 C23 C22 116.6(4)
N5 C24 N4 121.7(4)
N5 C24 S2 124.9(4)
N4 C24 S2 113.4(4)
O5 C25 N6 126.8(5)
O5 C25 C26 119.0(5)
N6 C25 C26 113.9(4)
O6 C26 C25 109.1(4)
C28 C27 C32 120.6(6)
C28 C27 O6 116.3(6)
C32 C27 O6 123.0(5)
C27 C28 C29 118.8(7)
C30 C29 C28 119.4(7)
C31 C30 C29 121.4(6)
C31 C30 Cl2 119.4(5)
C29 C30 Cl2 119.2(6)
C30 C31 C32 120.6(6)
C31 C32 C27 119.1(5)
C38 C33 C34 118.0(5)
C35 C34 C33 121.0(6)
C36 C35 C34 122.1(6)
C35 C36 C37 119.7(6)
C36 C37 C38 118.8(6)
C33 C38 C37 120.4(5)
C33 C38 C39 123.6(5)
C37 C38 C39 115.9(5)
O7 C39 N7 124.7(4)
O7 C39 C38 117.8(4)
N7 C39 C38 117.4(5)
N8 C40 N7 118.6(4)
N8 C40 S3 127.8(4)
N7 C40 S3 113.5(4)
O8 C41 N9 125.4(4)
O8 C41 C42 119.1(4)
N9 C41 C42 115.5(4)
O9 C42 C41 109.5(4)
C44 C43 O9 117.1(4)
C44 C43 C48 119.9(5)
O9 C43 C48 122.9(5)
C43 C44 C45 120.8(5)
C44 C45 C46 119.5(5)
C47 C46 C45 120.5(5)
C47 C46 Cl3 119.1(4)
C45 C46 Cl3 120.3(4)
C46 C47 C48 119.8(5)
C43 C48 C47 119.4(5)
C50 C49 C54 116.9(7)
C51 C50 C49 121.4(7)
C52 C51 C50 122.0(6)
C51 C52 C53 120.2(6)
C54 C53 C52 116.5(6)
C49 C54 C53 122.8(5)
C49 C54 C55 116.8(5)
C53 C54 C55 120.1(5)
O10 C55 N10 123.9(5)
O10 C55 C54 117.7(5)
N10 C55 C54 118.1(5)
N11 C56 N10 119.3(4)
N11 C56 S4 125.9(4)
N10 C56 S4 114.7(3)
O11 C57 N12 127.0(5)
O11 C57 C58 119.7(5)
N12 C57 C58 113.0(4)
O12 C58 C57 107.0(4)
C60 C59 C64 119.4(5)
C60 C59 O12 125.8(5)
C64 C59 O12 114.8(5)
C59 C60 C61 120.5(5)
C62 C61 C60 119.7(5)
C61 C62 C63 122.1(5)
C61 C62 Cl4 121.6(5)
C63 C62 Cl4 116.2(5)
C64 C63 C62 117.0(6)
C63 C64 C59 121.2(5)
C70 C65 C66 119.3(5)
C67 C66 C65 120.6(6)
C68 C67 C66 120.2(6)
C67 C68 C69 119.7(6)
C70 C69 C68 120.7(6)
C69 C70 C65 119.5(5)
C69 C70 C71 117.4(5)
C65 C70 C71 123.2(5)
O13 C71 N13 125.6(5)
O13 C71 C70 117.1(4)
N13 C71 C70 117.3(4)
N14 C72 N13 119.4(4)
N14 C72 S5 127.0(4)
N13 C72 S5 113.6(4)
O14 C73 N15 125.2(5)
O14 C73 C74 120.2(4)
N15 C73 C74 114.5(4)
O15 C74 C73 108.7(4)
C80 C75 C76 120.5(6)
C80 C75 O15 123.1(5)
C76 C75 O15 116.4(6)
C75 C76 C77 120.4(8)
C78 C77 C76 120.4(8)
C77 C78 C79 117.9(7)
C77 C78 Cl5 119.1(7)
C79 C78 Cl5 123.0(7)
C78 C79 C80 122.7(7)
C75 C80 C79 118.0(6)
C86 C81 C82 119.9(7)
C83 C82 C81 118.5(7)
C82 C83 C84 122.2(7)
C83 C84 C85 120.4(8)
C84 C85 C86 117.3(6)
C81 C86 C85 121.4(6)
C81 C86 C87 119.2(6)
C85 C86 C87 118.9(6)
O16 C87 N16 124.2(5)
O16 C87 C86 115.8(5)
N16 C87 C86 120.0(5)
N17 C88 N16 119.7(5)
N17 C88 S6 127.0(4)
N16 C88 S6 113.2(4)
O17 C89 N18 125.2(5)
O17 C89 C90 119.8(5)
N18 C89 C90 114.9(5)
O18 C90 C89 109.6(5)
C96 C91 C92 119.6(6)
C96 C91 O18 124.0(5)
C92 C91 O18 116.4(5)
C93 C92 C91 120.1(6)
C92 C93 C94 119.0(6)
C95 C94 C93 122.2(6)
C95 C94 Cl6 118.4(4)
C93 C94 Cl6 119.4(5)
C94 C95 C96 118.7(5)
C91 C96 C95 120.3(5)
C102 C97 C98 120.5(10)
C97 C98 C99 108.5(9)
C100 C99 C98 128.9(13)
C99 C100 C101 121.8(15)
C100 C101 C102 118.3(13)
C97 C102 C101 121.1(8)
C97 C102 C103 120.4(8)
C101 C102 C103 118.5(9)
O19 C103 N19 126.5(6)
O19 C103 C102 114.7(6)
N19 C103 C102 118.4(6)
N20 C104 N19 118.0(5)
N20 C104 S7 129.1(4)
N19 C104 S7 112.9(3)
O20 C105 N21 122.9(5)
O20 C105 C106 119.8(5)
N21 C105 C106 117.2(5)
O21 C106 C105 107.2(5)
C112 C107 C108 119.2(6)
C112 C107 O21 123.8(6)
C108 C107 O21 116.7(6)
C109 C108 C107 120.9(6)
C110 C109 C108 119.9(6)
C109 C110 C111 121.5(5)
C109 C110 Cl7 119.6(5)
C111 C110 Cl7 118.8(4)
C110 C111 C112 118.9(5)
C107 C112 C111 119.2(6)
C114 C113 C118 120.0
C113 C114 C115 120.0
C114 C115 C116 120.0
C117 C116 C115 120.0
C116 C117 C118 120.0
C117 C118 C113 120.0
C117 C118 C119 121.3
C113 C118 C119 118.7
O22 C119 N22 126.5(3)
O22 C119 C118 117.0(2)
N22 C119 C118 116.4(2)
N23 C120 N22 120.3(3)
N23 C120 S8 125.1(2)
N22 C120 S8 114.6(2)
O23 C121 N24 126.1(3)
O23 C121 C122 119.7(2)
N24 C121 C122 114.2(2)
O24 C122 C121 106.7(2)
O24 C123 C124 116.2(4)
O24 C123 C128 123.8(4)
C124 C123 C128 120.0
C123 C124 C125 120.0
C124 C125 C126 120.0
C127 C126 C125 120.0
C127 C126 Cl8 112.5(6)
C125 C126 Cl8 127.1(5)
C126 C127 C128 120.0
C127 C128 C123 120.0

loop_
_geom_bond_atom_site_label_1
_geom_bond_atom_site_label_2
_geom_bond_distance
Zn1 O1 2.057(4)
Zn1 O23 2.074(4)
Zn1 O2 2.081(4)
Zn1 O22 2.081(4)
Zn1 N23 2.084(4)
Zn1 N2 2.098(4)
Zn2 N6 2.003(4)
Zn2 N3 2.027(4)
Zn2 S2 2.2666(16)
Zn2 S1 2.2730(18)
Zn3 O7 2.061(4)
Zn3 N8 2.062(4)
Zn3 N5 2.063(4)
Zn3 O8 2.091(3)
Zn3 O4 2.091(4)
Zn3 O5 2.108(4)
Zn4 N9 2.002(4)
Zn4 N12 2.011(4)
Zn4 S4 2.2769(17)
Zn4 S3 2.2826(16)
Zn5 O11 2.070(4)
Zn5 O13 2.084(4)
Zn5 N14 2.085(4)
Zn5 O14 2.091(4)
Zn5 O10 2.102(4)
Zn5 N11 2.113(4)
Zn6 N18 2.014(4)
Zn6 N15 2.016(4)
Zn6 S5 2.2757(16)
Zn6 S6 2.2874(17)
Zn7 O20 2.055(5)
Zn7 O17 2.057(4)
Zn7 O19 2.060(5)
Zn7 N20 2.069(4)
Zn7 O16 2.098(5)
Zn7 N17 2.105(4)
Zn8 N21 1.996(4)
Zn8 N24 2.020(4)
Zn8 S8 2.2676(16)
Zn8 S7 2.3043(17)
S1 C8 1.777(5)
S2 C24 1.765(5)
S3 C40 1.727(5)
S4 C56 1.730(5)
S5 C72 1.731(5)
S6 C88 1.744(6)
S7 C104 1.720(5)
S8 C120 1.764(3)
Cl1 C14 1.759(6)
Cl2 C30 1.754(6)
Cl3 C46 1.752(5)
Cl4 C62 1.748(6)
Cl5 C78 1.729(7)
Cl6 C94 1.760(6)
Cl7 C110 1.761(5)
Cl8 C126 1.754(6)
N1 C7 1.334(7)
N1 C8 1.409(7)
N2 C8 1.271(7)
N2 N3 1.379(6)
N3 C9 1.328(6)
N4 C23 1.348(6)
N4 C24 1.382(6)
N5 C24 1.309(6)
N5 N6 1.409(6)
N6 C25 1.334(6)
N7 C39 1.361(6)
N7 C40 1.400(6)
N8 C40 1.305(6)
N8 N9 1.424(5)
N9 C41 1.354(6)
N10 C55 1.351(6)
N10 C56 1.381(6)
N11 C56 1.300(6)
N11 N12 1.420(5)
N12 C57 1.314(6)
N13 C71 1.350(6)
N13 C72 1.418(6)
N14 C72 1.315(6)
N14 N15 1.423(5)
N15 C73 1.317(6)
N16 C87 1.341(7)
N16 C88 1.422(6)
N17 C88 1.289(7)
N17 N18 1.404(6)
N18 C89 1.332(7)
N19 C103 1.330(7)
N19 C104 1.456(6)
N20 C104 1.289(6)
N20 N21 1.428(6)
N21 C105 1.339(7)
N22 C119 1.318(5)
N22 C120 1.388(5)
N23 C120 1.300(5)
N23 N24 1.409(6)
N24 C121 1.322(5)
O1 C7 1.264(8)
O2 C9 1.245(6)
O3 C11 1.383(6)
O3 C10 1.409(6)
O4 C23 1.243(6)
O5 C25 1.249(6)
O6 C26 1.392(6)
O6 C27 1.412(6)
O7 C39 1.268(6)
O8 C41 1.260(6)
O9 C43 1.371(6)
O9 C42 1.420(6)
O10 C55 1.259(6)
O11 C57 1.268(6)
O12 C58 1.392(6)
O12 C59 1.401(7)
O13 C71 1.263(6)
O14 C73 1.265(6)
O15 C75 1.392(6)
O15 C74 1.394(6)
O16 C87 1.286(7)
O17 C89 1.251(6)
O18 C90 1.394(7)
O18 C91 1.405(7)
O19 C103 1.240(7)
O20 C105 1.274(7)
O21 C107 1.402(7)
O21 C106 1.422(7)
O22 C119 1.234(4)
O23 C121 1.253(5)
O24 C123 1.379(6)
O24 C122 1.444(5)
C1 C6 1.354(10)
C1 C2 1.405(10)
C2 C3 1.355(11)
C3 C4 1.377(12)
C4 C5 1.361(10)
C5 C6 1.423(10)
C6 C7 1.516(9)
C9 C10 1.535(7)
C11 C12 1.373(8)
C11 C16 1.399(7)
C12 C13 1.340(8)
C13 C14 1.364(8)
C14 C15 1.329(9)
C15 C16 1.397(9)
C17 C22 1.368(7)
C17 C18 1.370(7)
C18 C19 1.384(9)
C19 C20 1.400(9)
C20 C21 1.386(8)
C21 C22 1.392(7)
C22 C23 1.537(7)
C25 C26 1.497(7)
C27 C28 1.367(9)
C27 C32 1.386(8)
C28 C29 1.394(10)
C29 C30 1.362(10)
C30 C31 1.339(9)
C31 C32 1.366(7)
C33 C38 1.390(7)
C33 C34 1.395(8)
C34 C35 1.354(9)
C35 C36 1.340(9)
C36 C37 1.405(8)
C37 C38 1.405(8)
C38 C39 1.492(6)
C41 C42 1.494(6)
C43 C44 1.363(7)
C43 C48 1.391(7)
C44 C45 1.376(7)
C45 C46 1.387(7)
C46 C47 1.364(7)
C47 C48 1.398(7)
C49 C50 1.400(9)
C49 C54 1.421(9)
C50 C51 1.374(10)
C51 C52 1.374(10)
C52 C53 1.436(8)
C53 C54 1.421(9)
C54 C55 1.478(7)
C57 C58 1.532(7)
C59 C60 1.359(7)
C59 C64 1.394(7)
C60 C61 1.403(8)
C61 C62 1.331(8)
C62 C63 1.415(9)
C63 C64 1.384(8)
C65 C70 1.383(8)
C65 C66 1.394(8)
C66 C67 1.380(8)
C67 C68 1.357(8)
C68 C69 1.397(8)
C69 C70 1.379(7)
C70 C71 1.500(7)
C73 C74 1.496(7)
C75 C80 1.342(8)
C75 C76 1.362(9)
C76 C77 1.380(10)
C77 C78 1.345(12)
C78 C79 1.366(11)
C79 C80 1.384(8)
C81 C86 1.387(9)
C81 C82 1.405(9)
C82 C83 1.377(11)
C83 C84 1.383(11)
C84 C85 1.407(9)
C85 C86 1.416(9)
C86 C87 1.469(8)
C89 C90 1.515(7)
C91 C96 1.373(7)
C91 C92 1.402(8)
C92 C93 1.371(9)
C93 C94 1.387(9)
C94 C95 1.356(8)
C95 C96 1.400(7)
C97 C102 1.364(12)
C97 C98 1.455(12)
C98 C99 1.527(17)
C99 C100 1.173(18)
C100 C101 1.335(14)
C101 C102 1.426(13)
C102 C103 1.477(9)
C105 C106 1.492(8)
C107 C112 1.364(8)
C107 C108 1.372(8)
C108 C109 1.367(9)
C109 C110 1.339(8)
C110 C111 1.354(8)
C111 C112 1.419(8)
C113 C114 1.3900
C113 C118 1.3900
C114 C115 1.3900
C115 C116 1.3900
C116 C117 1.3900
C117 C118 1.3900
C118 C119 1.5094
C121 C122 1.5216
C123 C124 1.3900
C123 C128 1.3900
C124 C125 1.3900
C125 C126 1.3900
C126 C127 1.3900
C127 C128 1.3900

loop_
_platon_squeeze_void_nr
_platon_squeeze_void_average_x
_platon_squeeze_void_average_y
_platon_squeeze_void_average_z
_platon_squeeze_void_volume
_platon_squeeze_void_count_electrons
_platon_squeeze_void_content
1 0.079 0.300 0.052 5030 1234 ' '
